data_4087345
loop_
_publ_author_name
'Cao, Hongda'
'Brettell-Adams, Ian A.'
'Qu, Fengrui'
'Rupar, Paul A.'

_publ_section_title
;
 Bridged Difurans: Stabilizing Furan with p-Block Elements
;
_journal_issue 14
_journal_name_full Organometallics
_journal_page_first 2565
_journal_paper_doi 10.1021/acs.organomet.7b00135
_journal_volume 36
_journal_year 2017
_chemical_formula_moiety 'C16 H12 F3 O5 P S'
_chemical_formula_sum 'C16 H12 F3 O5 P S'
_chemical_formula_weight 404.29
_chemical_name_common DFP-Me
_space_group_crystal_system monoclinic
_space_group_IT_number 14
_space_group_name_Hall '-P 2ybc'
_space_group_name_H-M_alt 'P 1 21/c 1'
_symmetry_space_group_name_Hall '-P 2ybc'
_symmetry_space_group_name_H-M 'P 1 21/c 1'
_atom_sites_solution_hydrogens geom
_atom_sites_solution_primary direct
_atom_sites_solution_secondary difmap
_audit_creation_method SHELXL-2014/7
_cell_angle_alpha 90
_cell_angle_beta 118.667(3)
_cell_angle_gamma 90
_cell_formula_units_Z 4
_cell_length_a 12.9262(6)
_cell_length_b 12.3641(6)
_cell_length_c 12.7478(6)
_cell_measurement_reflns_used 4069
_cell_measurement_temperature 223(2)
_cell_measurement_theta_max 22.7965
_cell_measurement_theta_min 2.4369
_cell_volume 1787.63(16)
_computing_cell_refinement 'APEX2 V2013.10.0 (Bruker, 2013)'
_computing_data_collection 'APEX2 V2013.10.0 (Bruker, 2013)'
_computing_data_reduction 'APEX2 V2013.10.0 (Bruker, 2013)'
_computing_structure_refinement 'SHELXL-2014/7 (Sheldrick, 2014)'
_computing_structure_solution 'SHELXT (Shelrick, 2015)'
_diffrn_ambient_temperature 223(2)
_diffrn_measured_fraction_theta_full 1.000
_diffrn_measured_fraction_theta_max 1.000
_diffrn_measurement_device_type 'Bruker AXS SMART APEX2 CCD diffractometer'
_diffrn_measurement_method 'phi and omega scans'
_diffrn_radiation_type MoK\a
_diffrn_radiation_wavelength 0.71073
_diffrn_reflns_av_R_equivalents 0.0429
_diffrn_reflns_av_unetI/netI 0.0308
_diffrn_reflns_Laue_measured_fraction_full 1.000
_diffrn_reflns_Laue_measured_fraction_max 1.000
_diffrn_reflns_limit_h_max 15
_diffrn_reflns_limit_h_min -15
_diffrn_reflns_limit_k_max 15
_diffrn_reflns_limit_k_min -15
_diffrn_reflns_limit_l_max 15
_diffrn_reflns_limit_l_min -15
_diffrn_reflns_number 20727
_diffrn_reflns_point_group_measured_fraction_full 1.000
_diffrn_reflns_point_group_measured_fraction_max 1.000
_diffrn_reflns_theta_full 25.242
_diffrn_reflns_theta_max 25.999
_diffrn_reflns_theta_min 1.796
_diffrn_source 'fine focus sealed X-ray tube'
_exptl_absorpt_coefficient_mu 0.325
_exptl_absorpt_correction_T_max 0.7457
_exptl_absorpt_correction_T_min 0.6855
_exptl_absorpt_correction_type multi-scan
_exptl_absorpt_process_details 'SADABS V2012/1 (Bruker AXS Inc)'
_exptl_crystal_colour colorless
_exptl_crystal_density_diffrn 1.502
_exptl_crystal_description plate
_exptl_crystal_F_000 824
_exptl_crystal_size_max 0.100
_exptl_crystal_size_mid 0.050
_exptl_crystal_size_min 0.030
_refine_diff_density_max 0.601
_refine_diff_density_min -0.760
_refine_diff_density_rms 0.069
_refine_ls_extinction_method none
_refine_ls_goodness_of_fit_ref 1.051
_refine_ls_hydrogen_treatment constr
_refine_ls_matrix_type full
_refine_ls_number_parameters 287
_refine_ls_number_reflns 3506
_refine_ls_number_restraints 84
_refine_ls_restrained_S_all 1.044
_refine_ls_R_factor_all 0.0923
_refine_ls_R_factor_gt 0.0666
_refine_ls_shift/su_max 0.000
_refine_ls_shift/su_mean 0.000
_refine_ls_structure_factor_coef Fsqd
_refine_ls_weighting_details 'w=1/[\s^2^(Fo^2^)+(0.0783P)^2^+3.3182P] where P=(Fo^2^+2Fc^2^)/3'
_refine_ls_weighting_scheme calc
_refine_ls_wR_factor_gt 0.1677
_refine_ls_wR_factor_ref 0.1902
_reflns_Friedel_coverage 0.000
_reflns_number_gt 2522
_reflns_number_total 3506
_reflns_threshold_expression 'I > 2\s(I)'
_cod_data_source_file om7b00135_si_003.cif
_cod_data_source_block HDC03_a
_cod_original_cell_volume 1787.63(15)
_cod_database_code 4087345
_shelx_shelxl_version_number 2014/7
_shelx_space_group_comment
;
The symmetry employed for this shelxl refinement is uniquely defined
by the following loop, which should always be used as a source of
symmetry information in preference to the above space-group names.
They are only intended as comments.
;
_shelx_estimated_absorpt_t_min 0.968
_shelx_estimated_absorpt_t_max 0.990

loop_
_space_group_symop_operation_xyz
'x, y, z'
'-x, y+1/2, -z+1/2'
'-x, -y, -z'
'x, -y-1/2, z-1/2'

loop_
_atom_site_label
_atom_site_type_symbol
_atom_site_fract_x
_atom_site_fract_y
_atom_site_fract_z
_atom_site_U_iso_or_equiv
_atom_site_adp_type
_atom_site_occupancy
_atom_site_site_symmetry_order
_atom_site_calc_flag
_atom_site_refinement_flags_posn
_atom_site_refinement_flags_adp
_atom_site_refinement_flags_occupancy
_atom_site_disorder_assembly
_atom_site_disorder_group
S1 S 0.17534(8) 0.05388(8) 0.29098(8) 0.0430(3) Uani 1 1 d . . . . .
C17 C 0.3214(5) 0.0142(6) 0.3928(5) 0.0753(15) Uani 1 1 d . . . . .
O3 O 0.1007(16) -0.0195(15) 0.3157(19) 0.064(4) Uani 0.63(6) 1 d . . P A 1
O4 O 0.1594(15) 0.047(3) 0.1738(13) 0.090(5) Uani 0.63(6) 1 d . . P A 1
O5 O 0.1727(10) 0.1588(10) 0.336(2) 0.081(5) Uani 0.63(6) 1 d . . P A 1
O3B O 0.110(3) 0.011(4) 0.337(3) 0.070(8) Uani 0.37(6) 1 d . . P A 2
O4B O 0.171(2) 0.003(2) 0.188(2) 0.055(6) Uani 0.37(6) 1 d . . P A 2
O5B O 0.1811(18) 0.1693(13) 0.281(4) 0.079(6) Uani 0.37(6) 1 d . . P A 2
F1 F 0.4104(9) 0.0358(10) 0.3831(11) 0.0998(12) Uani 0.418(7) 1 d . . P B 1
F2 F 0.3479(8) 0.0607(10) 0.5036(10) 0.0998(12) Uani 0.418(7) 1 d . . P B 1
F3 F 0.3351(7) -0.0931(10) 0.4159(10) 0.0998(12) Uani 0.418(7) 1 d . . P B 1
F1B F 0.3970(6) 0.0839(7) 0.3784(8) 0.0998(12) Uani 0.582(7) 1 d . . P B 2
F2B F 0.3470(6) -0.0031(8) 0.5032(7) 0.0998(12) Uani 0.582(7) 1 d . . P B 2
F3B F 0.3422(5) -0.0853(7) 0.3549(7) 0.0998(12) Uani 0.582(7) 1 d . . P B 2
P1 P 0.19522(9) 0.43125(8) 0.42781(9) 0.0446(3) Uani 1 1 d . . . . .
O1 O 0.1320(3) 0.7233(2) 0.3247(3) 0.0614(8) Uani 1 1 d . . . . .
O2 O 0.1362(3) 0.5552(3) 0.1318(3) 0.0665(9) Uani 1 1 d . . . . .
C1 C 0.1707(3) 0.5723(3) 0.4338(3) 0.0435(9) Uani 1 1 d . . . . .
C2 C 0.1632(4) 0.6596(4) 0.5030(4) 0.0578(11) Uani 1 1 d . . . . .
H2 H 0.1726 0.6560 0.5808 0.069 Uiso 1 1 calc R U . . .
C3 C 0.1399(5) 0.7476(4) 0.4341(5) 0.0666(13) Uani 1 1 d . . . . .
H3 H 0.1301 0.8173 0.4573 0.080 Uiso 1 1 calc R U . . .
C4 C 0.1516(3) 0.6165(3) 0.3287(3) 0.0444(9) Uani 1 1 d . . . . .
C5 C 0.1789(3) 0.4391(3) 0.2818(4) 0.0478(9) Uani 1 1 d . . . . .
C6 C 0.1715(4) 0.3786(5) 0.1831(5) 0.0672(13) Uani 1 1 d . . . . .
H6 H 0.1819 0.3036 0.1797 0.081 Uiso 1 1 calc R U . . .
C7 C 0.1466(5) 0.4511(5) 0.0961(5) 0.0806(16) Uani 1 1 d . . . . .
H7 H 0.1373 0.4339 0.0203 0.097 Uiso 1 1 calc R U . . .
C8 C 0.1559(3) 0.5427(3) 0.2445(3) 0.0466(9) Uani 1 1 d . . . . .
C9 C 0.0860(4) 0.3478(3) 0.4323(4) 0.0497(10) Uani 1 1 d . . . . .
H9A H 0.0086 0.3714 0.3717 0.075 Uiso 1 1 calc R U . . .
H9B H 0.0911 0.3529 0.5105 0.075 Uiso 1 1 calc R U . . .
H9C H 0.0986 0.2734 0.4170 0.075 Uiso 1 1 calc R U . . .
C10 C 0.3368(7) 0.3993(8) 0.5463(7) 0.0451(19) Uani 0.645(5) 1 d D U P C 1
C11 C 0.3664(7) 0.2925(6) 0.5802(8) 0.077(2) Uani 0.645(5) 1 d D U P C 1
H11 H 0.3100 0.2376 0.5434 0.093 Uiso 0.645(5) 1 calc R U P C 1
C12 C 0.4794(7) 0.2667(8) 0.6687(9) 0.095(3) Uani 0.645(5) 1 d D U P C 1
H12 H 0.4982 0.1940 0.6918 0.114 Uiso 0.645(5) 1 calc R U P C 1
C13 C 0.5626(7) 0.3430(8) 0.7223(8) 0.0788(16) Uani 0.645(5) 1 d D U P C 1
H13 H 0.6407 0.3233 0.7758 0.095 Uiso 0.645(5) 1 calc R U P C 1
C14 C 0.5327(6) 0.4480(8) 0.6984(8) 0.078(2) Uani 0.645(5) 1 d D U P C 1
H14 H 0.5880 0.5022 0.7412 0.093 Uiso 0.645(5) 1 calc R U P C 1
C15 C 0.4196(6) 0.4764(6) 0.6102(7) 0.069(2) Uani 0.645(5) 1 d D U P C 1
H15 H 0.3997 0.5499 0.5942 0.083 Uiso 0.645(5) 1 calc R U P C 1
C10B C 0.3472(13) 0.3823(15) 0.5140(14) 0.051(4) Uani 0.355(5) 1 d D U P C 2
C11B C 0.4195(10) 0.3464(14) 0.4713(12) 0.0788(16) Uani 0.355(5) 1 d D U P C 2
H11B H 0.3931 0.3457 0.3885 0.095 Uiso 0.355(5) 1 calc R U P C 2
C12B C 0.5314(11) 0.3112(14) 0.5496(12) 0.0788(16) Uani 0.355(5) 1 d D U P C 2
H12B H 0.5792 0.2829 0.5191 0.095 Uiso 0.355(5) 1 calc R U P C 2
C13B C 0.5733(12) 0.3159(15) 0.6659(13) 0.0788(16) Uani 0.355(5) 1 d D U P C 2
H13B H 0.6510 0.2930 0.7164 0.095 Uiso 0.355(5) 1 calc R U P C 2
C14B C 0.5075(12) 0.3532(17) 0.7156(13) 0.0788(16) Uani 0.355(5) 1 d D U P C 2
H14B H 0.5383 0.3582 0.7989 0.095 Uiso 0.355(5) 1 calc R U P C 2
C15B C 0.3889(11) 0.3843(16) 0.6341(12) 0.0788(16) Uani 0.355(5) 1 d D U P C 2
H15B H 0.3389 0.4066 0.6644 0.095 Uiso 0.355(5) 1 calc R U P C 2

loop_
_atom_site_aniso_label
_atom_site_aniso_U_11
_atom_site_aniso_U_22
_atom_site_aniso_U_33
_atom_site_aniso_U_23
_atom_site_aniso_U_13
_atom_site_aniso_U_12
S1 0.0393(5) 0.0459(6) 0.0376(5) 0.0006(4) 0.0135(4) 0.0036(4)
C17 0.056(3) 0.105(4) 0.071(3) 0.014(3) 0.035(3) 0.020(3)
O3 0.058(5) 0.066(6) 0.054(8) 0.008(5) 0.015(5) -0.018(4)
O4 0.078(5) 0.151(15) 0.042(4) 0.027(7) 0.030(3) 0.024(8)
O5 0.084(5) 0.046(4) 0.097(11) -0.010(5) 0.031(5) 0.009(3)
O3B 0.042(7) 0.13(2) 0.040(8) -0.006(12) 0.024(6) -0.020(11)
O4B 0.056(9) 0.076(12) 0.033(9) -0.011(7) 0.021(7) -0.007(7)
O5B 0.101(9) 0.045(6) 0.092(15) 0.002(7) 0.047(9) 0.006(5)
F1 0.0638(14) 0.135(3) 0.0886(19) 0.032(3) 0.0269(14) 0.035(2)
F2 0.0638(14) 0.135(3) 0.0886(19) 0.032(3) 0.0269(14) 0.035(2)
F3 0.0638(14) 0.135(3) 0.0886(19) 0.032(3) 0.0269(14) 0.035(2)
F1B 0.0638(14) 0.135(3) 0.0886(19) 0.032(3) 0.0269(14) 0.035(2)
F2B 0.0638(14) 0.135(3) 0.0886(19) 0.032(3) 0.0269(14) 0.035(2)
F3B 0.0638(14) 0.135(3) 0.0886(19) 0.032(3) 0.0269(14) 0.035(2)
P1 0.0374(5) 0.0425(6) 0.0443(6) 0.0109(4) 0.0120(4) -0.0025(4)
O1 0.068(2) 0.0397(16) 0.065(2) 0.0104(14) 0.0229(16) -0.0009(14)
O2 0.077(2) 0.084(2) 0.0407(16) 0.0037(16) 0.0298(16) -0.0189(18)
C1 0.041(2) 0.046(2) 0.0378(19) 0.0041(17) 0.0142(16) -0.0054(16)
C2 0.062(3) 0.061(3) 0.052(3) -0.011(2) 0.029(2) -0.013(2)
C3 0.077(3) 0.051(3) 0.073(3) -0.011(2) 0.037(3) -0.004(2)
C4 0.042(2) 0.039(2) 0.043(2) 0.0069(17) 0.0131(17) -0.0052(16)
C5 0.043(2) 0.052(2) 0.051(2) -0.0017(19) 0.0256(19) -0.0045(18)
C6 0.067(3) 0.072(3) 0.074(3) -0.018(3) 0.043(3) -0.011(3)
C7 0.090(4) 0.103(4) 0.064(3) -0.028(3) 0.049(3) -0.030(3)
C8 0.043(2) 0.058(3) 0.037(2) 0.0057(18) 0.0177(17) -0.0088(18)
C9 0.048(2) 0.048(2) 0.047(2) 0.0109(18) 0.0184(19) -0.0072(18)
C10 0.032(3) 0.052(4) 0.042(4) 0.005(3) 0.010(3) 0.004(3)
C11 0.052(4) 0.059(4) 0.089(5) 0.003(4) 0.008(4) 0.004(3)
C12 0.053(4) 0.078(5) 0.105(7) 0.016(4) -0.001(4) 0.017(3)
C13 0.046(3) 0.111(4) 0.071(3) 0.001(3) 0.021(3) 0.020(3)
C14 0.040(3) 0.095(5) 0.076(5) -0.008(4) 0.009(3) -0.005(3)
C15 0.042(3) 0.063(4) 0.076(5) -0.009(3) 0.007(3) -0.004(3)
C10B 0.036(6) 0.049(9) 0.061(6) 0.002(5) 0.018(5) -0.002(5)
C11B 0.046(3) 0.111(4) 0.071(3) 0.001(3) 0.021(3) 0.020(3)
C12B 0.046(3) 0.111(4) 0.071(3) 0.001(3) 0.021(3) 0.020(3)
C13B 0.046(3) 0.111(4) 0.071(3) 0.001(3) 0.021(3) 0.020(3)
C14B 0.046(3) 0.111(4) 0.071(3) 0.001(3) 0.021(3) 0.020(3)
C15B 0.046(3) 0.111(4) 0.071(3) 0.001(3) 0.021(3) 0.020(3)

loop_
_atom_type_symbol
_atom_type_description
_atom_type_scat_dispersion_real
_atom_type_scat_dispersion_imag
_atom_type_scat_source
C C 0.0033 0.0016 'International Tables Vol C Tables 4.2.6.8 and 6.1.1.4'
H H 0.0000 0.0000 'International Tables Vol C Tables 4.2.6.8 and 6.1.1.4'
O O 0.0106 0.0060 'International Tables Vol C Tables 4.2.6.8 and 6.1.1.4'
F F 0.0171 0.0103 'International Tables Vol C Tables 4.2.6.8 and 6.1.1.4'
P P 0.1023 0.0942 'International Tables Vol C Tables 4.2.6.8 and 6.1.1.4'
S S 0.1246 0.1234 'International Tables Vol C Tables 4.2.6.8 and 6.1.1.4'

loop_
_geom_angle_atom_site_label_1
_geom_angle_atom_site_label_2
_geom_angle_atom_site_label_3
_geom_angle
O4 S1 O5 117.7(6)
O3B S1 O4B 118.1(18)
O3B S1 O5B 119.8(14)
O4B S1 O5B 109.6(12)
O4 S1 O3 114.4(10)
O5 S1 O3 109.3(10)
O3B S1 C17 104.1(15)
O4 S1 C17 108.8(8)
O5 S1 C17 100.3(5)
O4B S1 C17 96.3(12)
O5B S1 C17 104.9(8)
O3 S1 C17 104.6(8)
F1 C17 F3 101.6(7)
F2B C17 F1B 114.7(7)
F2B C17 F3B 103.8(6)
F1B C17 F3B 103.8(6)
F1 C17 F2 102.8(9)
F3 C17 F2 103.8(7)
F1 C17 S1 125.5(6)
F2B C17 S1 117.9(4)
F3 C17 S1 114.4(6)
F1B C17 S1 107.7(5)
F3B C17 S1 107.8(4)
F2 C17 S1 106.5(5)
C10 P1 C9 110.9(4)
C10 P1 C5 117.5(3)
C9 P1 C5 111.74(19)
C10 P1 C1 108.3(4)
C9 P1 C1 114.1(2)
C5 P1 C1 93.31(19)
C9 P1 C10B 115.4(7)
C5 P1 C10B 101.6(5)
C1 P1 C10B 117.3(6)
C4 O1 C3 104.8(3)
C8 O2 C7 104.2(4)
C4 C1 C2 105.8(4)
C4 C1 P1 107.7(3)
C2 C1 P1 146.5(3)
C3 C2 C1 105.7(4)
C3 C2 H2 127.2
C1 C2 H2 127.2
C2 C3 O1 111.7(4)
C2 C3 H3 124.1
O1 C3 H3 124.1
O1 C4 C1 112.1(4)
O1 C4 C8 132.4(4)
C1 C4 C8 115.5(4)
C8 C5 C6 106.1(4)
C8 C5 P1 108.5(3)
C6 C5 P1 145.2(4)
C7 C6 C5 105.4(5)
C7 C6 H6 127.3
C5 C6 H6 127.3
C6 C7 O2 111.8(4)
C6 C7 H7 124.1
O2 C7 H7 124.1
O2 C8 C5 112.5(4)
O2 C8 C4 132.4(4)
C5 C8 C4 115.0(4)
P1 C9 H9A 109.5
P1 C9 H9B 109.5
H9A C9 H9B 109.5
P1 C9 H9C 109.5
H9A C9 H9C 109.5
H9B C9 H9C 109.5
C15 C10 C11 117.3(7)
C15 C10 P1 122.9(7)
C11 C10 P1 119.8(7)
C10 C11 C12 119.9(8)
C10 C11 H11 120.1
C12 C11 H11 120.1
C13 C12 C11 121.6(9)
C13 C12 H12 119.2
C11 C12 H12 119.2
C12 C13 C14 119.2(8)
C12 C13 H13 120.4
C14 C13 H13 120.4
C13 C14 C15 120.1(8)
C13 C14 H14 120.0
C15 C14 H14 120.0
C10 C15 C14 121.4(8)
C10 C15 H15 119.3
C14 C15 H15 119.3
C15B C10B C11B 118.6(12)
C15B C10B P1 113.7(11)
C11B C10B P1 127.7(12)
C10B C11B C12B 119.8(13)
C10B C11B H11B 120.1
C12B C11B H11B 120.1
C13B C12B C11B 121.7(13)
C13B C12B H12B 119.2
C11B C12B H12B 119.2
C12B C13B C14B 122.0(12)
C12B C13B H13B 119.0
C14B C13B H13B 119.0
C13B C14B C15B 116.3(13)
C13B C14B H14B 121.8
C15B C14B H14B 121.8
C10B C15B C14B 121.4(13)
C10B C15B H15B 119.3
C14B C15B H15B 119.3

loop_
_geom_bond_atom_site_label_1
_geom_bond_atom_site_label_2
_geom_bond_distance
S1 O3B 1.34(3)
S1 O4 1.409(16)
S1 O5 1.426(11)
S1 O4B 1.43(2)
S1 O5B 1.437(18)
S1 O3 1.464(16)
S1 C17 1.771(5)
C17 F1 1.243(14)
C17 F2B 1.300(9)
C17 F3 1.352(13)
C17 F1B 1.379(10)
C17 F3B 1.395(10)
C17 F2 1.406(14)
P1 C10 1.771(7)
P1 C9 1.771(4)
P1 C5 1.773(4)
P1 C1 1.780(4)
P1 C10B 1.834(14)
O1 C4 1.341(5)
O1 C3 1.382(6)
O2 C8 1.343(4)
O2 C7 1.392(6)
C1 C4 1.356(5)
C1 C2 1.426(6)
C2 C3 1.339(7)
C2 H2 0.9400
C3 H3 0.9400
C4 C8 1.429(6)
C5 C8 1.349(6)
C5 C6 1.428(6)
C6 C7 1.339(8)
C6 H6 0.9400
C7 H7 0.9400
C9 H9A 0.9700
C9 H9B 0.9700
C9 H9C 0.9700
C10 C15 1.371(11)
C10 C11 1.385(12)
C11 C12 1.388(10)
C11 H11 0.9400
C12 C13 1.346(13)
C12 H12 0.9400
C13 C14 1.346(12)
C13 H13 0.9400
C14 C15 1.396(10)
C14 H14 0.9400
C15 H15 0.9400
C10B C15B 1.358(16)
C10B C11B 1.363(16)
C11B C12B 1.376(14)
C11B H11B 0.9400
C12B C13B 1.314(16)
C12B H12B 0.9400
C13B C14B 1.361(16)
C13B H13B 0.9400
C14B C15B 1.431(15)
C14B H14B 0.9400
C15B H15B 0.9400

loop_
_geom_torsion_atom_site_label_1
_geom_torsion_atom_site_label_2
_geom_torsion_atom_site_label_3
_geom_torsion_atom_site_label_4
_geom_torsion
O4 S1 C17 F1 38.1(18)
O5 S1 C17 F1 -86.0(17)
O3 S1 C17 F1 160.8(13)
O3B S1 C17 F2B -27(2)
O4B S1 C17 F2B -148.3(13)
O5B S1 C17 F2B 99(2)
O4 S1 C17 F3 -88.3(16)
O5 S1 C17 F3 147.6(16)
O3 S1 C17 F3 34.4(11)
O3B S1 C17 F1B -159(2)
O4B S1 C17 F1B 80.0(13)
O5B S1 C17 F1B -32(2)
O3B S1 C17 F3B 90(2)
O4B S1 C17 F3B -31.4(12)
O5B S1 C17 F3B -144(2)
O4 S1 C17 F2 157.7(16)
O5 S1 C17 F2 33.6(16)
O3 S1 C17 F2 -79.7(11)
C10 P1 C1 C4 120.7(4)
C9 P1 C1 C4 -115.3(3)
C5 P1 C1 C4 0.3(3)
C10B P1 C1 C4 105.1(7)
C10 P1 C1 C2 -58.8(7)
C9 P1 C1 C2 65.2(6)
C5 P1 C1 C2 -179.2(6)
C10B P1 C1 C2 -74.3(9)
C4 C1 C2 C3 0.3(5)
P1 C1 C2 C3 179.8(5)
C1 C2 C3 O1 -0.1(5)
C4 O1 C3 C2 -0.1(5)
C3 O1 C4 C1 0.3(5)
C3 O1 C4 C8 -179.7(4)
C2 C1 C4 O1 -0.4(5)
P1 C1 C4 O1 179.9(3)
C2 C1 C4 C8 179.6(3)
P1 C1 C4 C8 -0.1(4)
C10 P1 C5 C8 -113.0(5)
C9 P1 C5 C8 117.2(3)
C1 P1 C5 C8 -0.4(3)
C10B P1 C5 C8 -119.2(7)
C10 P1 C5 C6 74.0(7)
C9 P1 C5 C6 -55.7(6)
C1 P1 C5 C6 -173.3(6)
C10B P1 C5 C6 67.9(8)
C8 C5 C6 C7 0.9(5)
P1 C5 C6 C7 174.0(5)
C5 C6 C7 O2 -0.6(6)
C8 O2 C7 C6 0.0(6)
C7 O2 C8 C5 0.6(5)
C7 O2 C8 C4 -176.0(4)
C6 C5 C8 O2 -1.0(5)
P1 C5 C8 O2 -176.8(3)
C6 C5 C8 C4 176.2(3)
P1 C5 C8 C4 0.4(4)
O1 C4 C8 O2 -3.7(7)
C1 C4 C8 O2 176.3(4)
O1 C4 C8 C5 179.7(4)
C1 C4 C8 C5 -0.2(5)
C9 P1 C10 C15 -139.8(7)
C5 P1 C10 C15 90.0(8)
C1 P1 C10 C15 -13.9(8)
C9 P1 C10 C11 38.2(8)
C5 P1 C10 C11 -92.0(8)
C1 P1 C10 C11 164.1(7)
C15 C10 C11 C12 -5.3(14)
P1 C10 C11 C12 176.5(8)
C10 C11 C12 C13 -0.8(17)
C11 C12 C13 C14 6.8(17)
C12 C13 C14 C15 -6.4(15)
C11 C10 C15 C14 5.7(13)
P1 C10 C15 C14 -176.2(7)
C13 C14 C15 C10 0.1(14)
C9 P1 C10B C15B -68.3(16)
C5 P1 C10B C15B 170.7(14)
C1 P1 C10B C15B 70.7(17)
C9 P1 C10B C11B 112.3(18)
C5 P1 C10B C11B -8.8(19)
C1 P1 C10B C11B -108.7(17)
C15B C10B C11B C12B 1(3)
P1 C10B C11B C12B -179.2(15)
C10B C11B C12B C13B -3(3)
C11B C12B C13B C14B 2(3)
C12B C13B C14B C15B 2(3)
C11B C10B C15B C14B 2(3)
P1 C10B C15B C14B -177.4(16)
C13B C14B C15B C10B -4(3)
